data_7012304
loop_
_publ_author_name
'Wang, Mei'
'Miguel, Daniel'
'L\'opez, Eva M.'
'P\'erez, Julio'
'Riera, V\'ictor'
'Bois, Claudette'
'Jeannin, Yves'

_publ_section_title
;
 Synthesis of asymmetric heterotrimetallic gold clusters containing Mo,
 W, and Mn
;
_journal_issue 5
_journal_name_full 'Dalton Transactions'
_journal_page_first 961
_journal_paper_doi 10.1039/b209842c
_journal_year 2003
_chemical_compound_source ?
_chemical_formula_moiety 'C43 H48 Au1 Mo1 Mn1 S2 P2 O1 H2'
_chemical_formula_sum 'C43 H50 Au Mn Mo O7 P2 S2'
_chemical_formula_weight 1152.77
_chemical_name_systematic ?
_space_group_IT_number 2
_symmetry_cell_setting triclinic
_symmetry_space_group_name_Hall '-P 1'
_symmetry_space_group_name_H-M 'P -1'
_cell_angle_alpha 69.10(4)
_cell_angle_beta 73.66(6)
_cell_angle_gamma 78.75(6)
_cell_formula_units_Z 2
_cell_length_a 11.491(9)
_cell_length_b 14.175(8)
_cell_length_c 16.125(7)
_cell_measurement_reflns_used 251
_cell_measurement_temperature 294
_cell_measurement_theta_max 15.2
_cell_measurement_theta_min 15
_cell_volume 2341(3)
_diffrn_ambient_temperature 293
_diffrn_measurement_method 2\q/\w
_diffrn_radiation_type 'Mo K\a'
_diffrn_radiation_wavelength 0.71073
_diffrn_reflns_av_R_equivalents 0.03
_diffrn_reflns_limit_h_max 13
_diffrn_reflns_limit_h_min -12
_diffrn_reflns_limit_k_max 16
_diffrn_reflns_limit_k_min -15
_diffrn_reflns_limit_l_max 19
_diffrn_reflns_limit_l_min 0
_diffrn_reflns_number 9364
_diffrn_reflns_theta_max 25.00
_diffrn_reflns_theta_min 1.00
_diffrn_standards_decay_% 0
_diffrn_standards_interval_count 100
_diffrn_standards_interval_time 'one hour'
_diffrn_standards_number 2
_exptl_absorpt_coefficient_mu 3.858
_exptl_absorpt_correction_type none
_exptl_crystal_colour yellow
_exptl_crystal_density_diffrn 1.633
_exptl_crystal_description box
_exptl_crystal_F_000 1144
_exptl_crystal_size_max 0.20
_exptl_crystal_size_mid 0.20
_exptl_crystal_size_min 0.15
_refine_diff_density_max 0.67
_refine_diff_density_min -1.42
_refine_ls_extinction_coef 109.9(136)
_refine_ls_extinction_method 'Larson 1970 Crystallographic Computing eq 22'
_refine_ls_goodness_of_fit_all 1.1141
_refine_ls_goodness_of_fit_obs 1.1141
_refine_ls_matrix_type full
_refine_ls_number_parameters 517
_refine_ls_number_reflns 5037
_refine_ls_number_restraints 0
_refine_ls_R_factor_all 0.0614
_refine_ls_R_factor_obs 0.0614
_refine_ls_shift/esd_max 0.03961
_refine_ls_structure_factor_coef F
_refine_ls_wR_factor_all 0.0699
_refine_ls_wR_factor_obs 0.0699
_reflns_number_observed 5037
_reflns_number_total 8238
_reflns_observed_criterion >3.00\s(I)
_cod_data_source_file b209842c.txt
_cod_data_source_block Compound_3a_(e2)
_cod_depositor_comments
;
The following automatic conversions were performed:
'_exptl_absorpt_correction_type' value 'NONE' changed to 'none' according
to '/home/saulius/struct/CIF-dictionaries/cif_core.dic' dictionary named
'cif_core.dic' version 2.4.1 from 2010-06-29.

Automatic conversion script
Id: cif_fix_enum 1527 2010-12-29 10:47:43Z saulius 
;
_cod_original_cell_volume 2341(52)
_cod_original_sg_symbol_H-M 'P -1 '
_cod_original_formula_sum ' C43 H50 Au1 Mo1 Mn1 O7 S2 P2'
_cod_database_code 7012304

loop_
_symmetry_equiv_pos_as_xyz
x,y,z
-x,-y,-z

loop_
_atom_site_aniso_label
_atom_site_aniso_U_11
_atom_site_aniso_U_22
_atom_site_aniso_U_33
_atom_site_aniso_U_23
_atom_site_aniso_U_13
_atom_site_aniso_U_12
Au(1) 0.0437(3) 0.0489(2) 0.0414(2) -0.0141(2) -0.0091(2) -0.0074(2)
Mo(1) 0.0285(5) 0.0293(4) 0.0412(4) -0.0117(3) -0.0074(4) -0.0020(3)
Mn(1) 0.0316(9) 0.0297(7) 0.0490(7) -0.0175(6) -0.0094(7) 0.0002(6)
S(1) 0.025(1) 0.039(1) 0.047(1) -0.016(1) -0.008(1) -0.003(1)
S(2) 0.032(1) 0.034(1) 0.047(1) -0.014(1) -0.011(1) -0.010(1)
P(1) 0.055(2) 0.039(1) 0.043(1) -0.013(1) -0.010(1) 0.000(1)
P(2) 0.031(2) 0.035(1) 0.041(1) -0.0132(9) -0.006(1) -0.011(1)
O(1) 0.076(7) 0.047(4) 0.084(6) -0.028(4) -0.002(5) 0.012(4)
O(2) 0.068(7) 0.046(5) 0.135(9) -0.000(5) -0.048(7) -0.003(4)
O(3) 0.058(6) 0.055(5) 0.079(6) -0.011(4) -0.008(5) -0.014(4)
O(4) 0.110(9) 0.042(5) 0.121(8) -0.016(5) -0.051(7) 0.023(5)
O(5) 0.071(7) 0.073(6) 0.095(6) -0.051(5) -0.032(5) -0.009(5)
O(6) 0.038(5) 0.088(6) 0.078(6) -0.043(5) -0.001(5) -0.004(4)
O(100) 0.23(2) 0.15(1) 0.080(7) -0.016(8) -0.05(1) -0.08(1)
C(1) 0.043(7) 0.042(5) 0.043(5) -0.010(4) 0.001(5) -0.015(5)
C(2) 0.035(7) 0.032(5) 0.100(9) -0.013(5) -0.019(7) 0.003(5)
C(3) 0.026(6) 0.040(5) 0.061(6) -0.008(5) -0.002(5) -0.010(4)
C(4) 0.065(9) 0.040(6) 0.067(7) -0.018(5) -0.026(7) 0.000(5)
C(5) 0.056(8) 0.041(5) 0.062(6) -0.029(5) -0.014(6) 0.001(5)
C(6) 0.032(6) 0.042(5) 0.073(7) -0.034(5) -0.007(6) -0.003(4)
C(7) 0.016(5) 0.026(4) 0.049(5) -0.014(3) -0.015(4) -0.001(3)
C(10) 0.051(8) 0.046(6) 0.049(6) -0.006(5) -0.013(6) 0.003(5)
C(11) 0.08(1) 0.18(2) 0.067(9) 0.00(1) -0.026(9) -0.05(1)
C(12) 0.07(1) 0.25(3) 0.08(1) -0.01(1) -0.03(1) -0.06(2)
C(13) 0.11(2) 0.15(2) 0.12(2) -0.03(1) -0.08(1) 0.02(1)
C(14) 0.07(1) 0.09(1) 0.074(9) -0.012(8) -0.033(9) -0.016(8)
C(15) 0.07(1) 0.09(1) 0.064(8) -0.005(7) -0.028(8) -0.003(8)
C(20) 0.041(7) 0.053(6) 0.056(6) -0.024(5) -0.002(6) 0.006(5)
C(21) 0.09(1) 0.066(8) 0.10(1) -0.039(8) -0.03(1) 0.020(8)
C(22) 0.10(1) 0.066(9) 0.12(1) -0.044(9) -0.01(1) -0.010(9)
C(23) 0.10(1) 0.07(1) 0.11(1) -0.036(9) -0.01(1) 0.01(1)
C(24) 0.06(1) 0.10(1) 0.11(1) -0.04(1) 0.01(1) -0.005(9)
C(25) 0.07(1) 0.069(9) 0.087(9) -0.031(8) -0.001(8) -0.015(8)
C(30) 0.054(8) 0.045(6) 0.051(6) -0.016(5) -0.006(5) -0.007(5)
C(31) 0.11(1) 0.073(9) 0.045(6) -0.011(6) -0.019(7) -0.038(9)
C(32) 0.11(1) 0.08(1) 0.059(8) -0.006(7) -0.011(8) -0.040(9)
C(33) 0.07(1) 0.052(7) 0.08(1) -0.001(6) 0.007(8) -0.014(6)
C(34) 0.14(2) 0.061(9) 0.10(1) -0.030(8) 0.01(1) -0.04(1)
C(35) 0.15(2) 0.066(8) 0.068(8) -0.024(7) 0.012(9) -0.05(1)
C(40) 0.025(6) 0.045(5) 0.053(5) -0.017(4) -0.004(5) -0.014(4)
C(41) 0.041(7) 0.039(5) 0.075(7) -0.013(5) -0.022(6) -0.015(5)
C(42) 0.054(9) 0.054(7) 0.093(9) -0.023(6) -0.017(8) -0.023(6)
C(43) 0.06(1) 0.086(9) 0.089(9) -0.050(8) 0.004(8) -0.050(8)
C(44) 0.07(1) 0.088(9) 0.068(7) -0.023(7) -0.019(7) -0.042(8)
C(45) 0.067(9) 0.075(8) 0.052(6) -0.015(5) -0.011(6) -0.041(7)
C(50) 0.031(6) 0.045(5) 0.054(6) -0.011(4) -0.014(5) -0.005(4)
C(51) 0.030(7) 0.049(6) 0.097(9) -0.003(6) -0.022(7) 0.001(5)
C(52) 0.051(9) 0.066(9) 0.11(1) 0.017(8) -0.028(9) -0.000(7)
C(53) 0.08(1) 0.036(6) 0.15(2) -0.002(8) -0.06(1) -0.000(6)
C(54) 0.059(9) 0.039(6) 0.087(8) -0.005(5) -0.039(7) -0.012(5)
C(55) 0.037(7) 0.045(5) 0.064(6) -0.011(5) -0.021(6) -0.011(5)
C(60) 0.024(6) 0.047(5) 0.057(5) -0.020(5) -0.009(5) -0.008(4)
C(61) 0.031(7) 0.063(7) 0.058(6) -0.019(5) -0.008(5) -0.006(5)
C(62) 0.043(8) 0.059(7) 0.083(9) -0.018(7) -0.002(7) -0.006(6)
C(63) 0.047(9) 0.077(9) 0.10(1) -0.036(8) 0.012(8) -0.008(7)
C(64) 0.06(1) 0.10(1) 0.083(9) -0.057(8) 0.026(8) -0.021(8)
C(65) 0.047(8) 0.069(7) 0.063(6) -0.035(6) 0.007(6) -0.022(6)

loop_
_atom_site_label
_atom_site_fract_x
_atom_site_fract_y
_atom_site_fract_z
_atom_site_U_iso_or_equiv
_atom_site_occupancy
_atom_site_thermal_displace_type
Au(1) 0.24859(4) 0.78891(3) 0.14535(3) 0.0444 1.0000 Uani
Mo(1) 0.16150(8) 0.81499(5) 0.31502(5) 0.0326 1.0000 Uani
Mn(1) 0.3008(1) 0.6224(1) 0.2901(1) 0.0346 1.0000 Uani
S(1) 0.3411(2) 0.7101(2) 0.3739(2) 0.0352 1.0000 Uani
S(2) 0.1231(2) 0.6321(2) 0.3988(2) 0.0348 1.0000 Uani
P(1) 0.2684(3) 0.8280(2) -0.0096(2) 0.0455 1.0000 Uani
P(2) 0.1539(2) 0.6955(2) 0.5583(2) 0.0337 1.0000 Uani
O(1) 0.0072(9) 0.9802(6) 0.3964(6) 0.0653 1.0000 Uani
O(2) -0.0654(9) 0.8675(6) 0.2329(8) 0.0729 1.0000 Uani
O(3) 0.2961(9) 1.0065(6) 0.1931(6) 0.0649 1.0000 Uani
O(4) 0.404(1) 0.4191(6) 0.3845(8) 0.0783 1.0000 Uani
O(5) 0.1948(9) 0.5396(7) 0.1874(6) 0.0614 1.0000 Uani
O(6) 0.5323(8) 0.6512(7) 0.1486(6) 0.0617 1.0000 Uani
O(100) 0.946(2) 0.463(1) 0.0944(8) 0.1269 1.0000 Uani
C(1) 0.065(1) 0.9149(7) 0.3703(7) 0.0432 1.0000 Uani
C(2) 0.023(1) 0.8469(8) 0.261(1) 0.0489 1.0000 Uani
C(3) 0.248(1) 0.9344(7) 0.2349(7) 0.0402 1.0000 Uani
C(4) 0.364(1) 0.4978(8) 0.3485(8) 0.0537 1.0000 Uani
C(5) 0.235(1) 0.5743(8) 0.2259(8) 0.0476 1.0000 Uani
C(6) 0.439(1) 0.6428(8) 0.2031(8) 0.0407 1.0000 Uani
C(7) 0.1902(8) 0.7020(6) 0.4416(6) 0.0231 1.0000 Uani
C(10) 0.122(1) 0.8345(8) -0.0342(7) 0.0505 1.0000 Uani
C(11) 0.034(2) 0.786(2) 0.032(1) 0.0920 1.0000 Uani
C(12) -0.081(2) 0.783(2) 0.020(1) 0.1000 1.0000 Uani
C(13) -0.101(2) 0.831(2) -0.070(2) 0.1044 1.0000 Uani
C(14) -0.013(2) 0.876(1) -0.136(1) 0.0754 1.0000 Uani
C(15) 0.101(1) 0.877(1) -0.1197(9) 0.0738 1.0000 Uani
C(20) 0.362(1) 0.7308(8) -0.0558(7) 0.0496 1.0000 Uani
C(21) 0.316(2) 0.663(1) -0.073(1) 0.0796 1.0000 Uani
C(22) 0.388(2) 0.585(1) -0.104(1) 0.0892 1.0000 Uani
C(23) 0.511(2) 0.581(1) -0.116(1) 0.0929 1.0000 Uani
C(24) 0.561(2) 0.647(1) -0.097(1) 0.0869 1.0000 Uani
C(25) 0.484(1) 0.724(1) -0.069(1) 0.0751 1.0000 Uani
C(30) 0.334(1) 0.9435(8) -0.0799(7) 0.0503 1.0000 Uani
C(31) 0.375(2) 0.970(1) -0.1752(8) 0.0672 1.0000 Uani
C(32) 0.421(2) 1.061(1) -0.2251(9) 0.0791 1.0000 Uani
C(33) 0.430(1) 1.127(1) -0.187(1) 0.0693 1.0000 Uani
C(34) 0.394(2) 1.106(1) -0.096(1) 0.0892 1.0000 Uani
C(35) 0.347(2) 1.014(1) -0.042(1) 0.0800 1.0000 Uani
C(40) 0.2679(9) 0.7624(7) 0.5685(7) 0.0365 1.0000 Uani
C(41) 0.258(1) 0.8760(8) 0.5148(8) 0.0440 1.0000 Uani
C(42) 0.364(1) 0.9246(9) 0.517(1) 0.0580 1.0000 Uani
C(43) 0.370(1) 0.907(1) 0.614(1) 0.0535 1.0000 Uani
C(44) 0.381(1) 0.794(1) 0.6660(9) 0.0605 1.0000 Uani
C(45) 0.271(1) 0.746(1) 0.6685(8) 0.0547 1.0000 Uani
C(50) 0.176(1) 0.5632(7) 0.6310(7) 0.0416 1.0000 Uani
C(51) 0.305(1) 0.5163(9) 0.597(1) 0.0529 1.0000 Uani
C(52) 0.325(1) 0.407(1) 0.664(1) 0.0730 1.0000 Uani
C(53) 0.226(2) 0.3414(9) 0.675(1) 0.0732 1.0000 Uani
C(54) 0.103(1) 0.3905(8) 0.7068(9) 0.0534 1.0000 Uani
C(55) 0.079(1) 0.4968(8) 0.6422(8) 0.0439 1.0000 Uani
C(60) -0.0015(9) 0.7537(7) 0.5908(7) 0.0373 1.0000 Uani
C(61) -0.095(1) 0.7305(9) 0.5495(8) 0.0488 1.0000 Uani
C(62) -0.215(1) 0.793(1) 0.570(1) 0.0620 1.0000 Uani
C(63) -0.263(1) 0.775(1) 0.671(1) 0.0712 1.0000 Uani
C(64) -0.169(1) 0.796(1) 0.712(1) 0.0677 1.0000 Uani
C(65) -0.049(1) 0.7314(9) 0.6938(8) 0.0532 1.0000 Uani
H11 0.0502 0.7522 0.0940 0.094(9) 1.0000 Uiso
H12 -0.1467 0.7493 0.0719 0.094(9) 1.0000 Uiso
H13 -0.1807 0.8298 -0.0815 0.094(9) 1.0000 Uiso
H14 -0.0269 0.9091 -0.1986 0.094(9) 1.0000 Uiso
H15 0.1674 0.9106 -0.1716 0.094(9) 1.0000 Uiso
H21 0.2255 0.6677 -0.0650 0.094(9) 1.0000 Uiso
H22 0.3507 0.5354 -0.1185 0.094(9) 1.0000 Uiso
H23 0.5629 0.5253 -0.1370 0.094(9) 1.0000 Uiso
H24 0.6525 0.6410 -0.1048 0.094(9) 1.0000 Uiso
H25 0.5196 0.7765 -0.0580 0.094(9) 1.0000 Uiso
H31 0.3712 0.9220 -0.2068 0.094(9) 1.0000 Uiso
H32 0.4501 1.0779 -0.2937 0.094(9) 1.0000 Uiso
H33 0.4612 1.1934 -0.2253 0.094(9) 1.0000 Uiso
H34 0.4023 1.1551 -0.0661 0.094(9) 1.0000 Uiso
H35 0.3205 0.9992 0.0248 0.094(9) 1.0000 Uiso
H40 0.3544 0.7401 0.5405 0.094(9) 1.0000 Uiso
H50 0.1690 0.5512 0.6973 0.094(9) 1.0000 Uiso
H60 -0.0114 0.8304 0.5663 0.094(9) 1.0000 Uiso
H411 0.1795 0.9093 0.5437 0.094(9) 1.0000 Uiso
H412 0.2584 0.8861 0.4503 0.094(9) 1.0000 Uiso
H421 0.3525 0.9993 0.4844 0.094(9) 1.0000 Uiso
H422 0.4415 0.8942 0.4847 0.094(9) 1.0000 Uiso
H431 0.4424 0.9368 0.6129 0.094(9) 1.0000 Uiso
H432 0.2940 0.9404 0.6451 0.094(9) 1.0000 Uiso
H441 0.3857 0.7836 0.7299 0.094(9) 1.0000 Uiso
H442 0.4574 0.7603 0.6352 0.094(9) 1.0000 Uiso
H451 0.1944 0.7801 0.6990 0.094(9) 1.0000 Uiso
H452 0.2786 0.6720 0.7039 0.094(9) 1.0000 Uiso
H511 0.3668 0.5587 0.5950 0.094(9) 1.0000 Uiso
H512 0.3138 0.5136 0.5344 0.094(9) 1.0000 Uiso
H521 0.3242 0.4112 0.7245 0.094(9) 1.0000 Uiso
H522 0.4071 0.3743 0.6390 0.094(9) 1.0000 Uiso
H531 0.2402 0.2731 0.7219 0.094(9) 1.0000 Uiso
H532 0.2320 0.3318 0.6159 0.094(9) 1.0000 Uiso
H541 0.0962 0.3945 0.7688 0.094(9) 1.0000 Uiso
H542 0.0405 0.3475 0.7110 0.094(9) 1.0000 Uiso
H551 -0.0032 0.5279 0.6669 0.094(9) 1.0000 Uiso
H552 0.0815 0.4924 0.5809 0.094(9) 1.0000 Uiso
H611 -0.1065 0.6566 0.5779 0.094(9) 1.0000 Uiso
H612 -0.0635 0.7467 0.4822 0.094(9) 1.0000 Uiso
H621 -0.2039 0.8667 0.5381 0.094(9) 1.0000 Uiso
H622 -0.2760 0.7742 0.5460 0.094(9) 1.0000 Uiso
H631 -0.3398 0.8214 0.6814 0.094(9) 1.0000 Uiso
H632 -0.2812 0.7030 0.7023 0.094(9) 1.0000 Uiso
H641 -0.2027 0.7807 0.7794 0.094(9) 1.0000 Uiso
H642 -0.1558 0.8696 0.6837 0.094(9) 1.0000 Uiso
H651 0.0115 0.7478 0.7200 0.094(9) 1.0000 Uiso
H652 -0.0615 0.6576 0.7242 0.094(9) 1.0000 Uiso

loop_
_atom_type_symbol
_atom_type_scat_dispersion_real
_atom_type_scat_dispersion_imag
_atom_type_scat_Cromer_Mann_a1
_atom_type_scat_Cromer_Mann_b1
_atom_type_scat_Cromer_Mann_a2
_atom_type_scat_Cromer_Mann_b2
_atom_type_scat_Cromer_Mann_a3
_atom_type_scat_Cromer_Mann_b3
_atom_type_scat_Cromer_Mann_a4
_atom_type_scat_Cromer_Mann_b4
_atom_type_scat_Cromer_Mann_c
_atom_type_scat_source
'Mo  ' -1.8250 0.6880 3.7025 0.2772 17.2356 1.0958 12.8876 11.0040 3.7429 61.6584 4.3875 International_Tables_Vol_IV_Table_2.2B
'C   ' 0.0020 0.0020 2.3100 20.8439 1.0200 10.2075 1.5886 0.5687 0.8650 51.6512 0.2156 International_Tables_Vol_IV_Table_2.2B
'H   ' 0.0000 0.0000 0.4930 10.5109 0.3229 26.1257 0.1402 3.1424 0.0408 57.7997 0.0030 International_Tables_Vol_IV_Table_2.2B
'Au  ' -2.6880 8.7980 16.8819 0.4611 18.5913 8.6216 25.5582 1.4826 5.8600 36.3956 12.0658 International_Tables_Vol_IV_Table_2.2B
'Mn  ' 0.2950 0.7290 11.2819 5.3409 7.3573 0.3432 3.0193 17.8674 2.2441 83.7543 1.0896 International_Tables_Vol_IV_Table_2.2B
'O   ' 0.0080 0.0060 3.0485 13.2771 2.2868 5.7011 1.5463 0.3239 0.8670 32.9089 0.2508 International_Tables_Vol_IV_Table_2.2B
'P   ' 0.0900 0.0950 6.4345 1.9067 4.1791 27.1570 1.7800 0.5260 1.4908 68.1645 1.1149 International_Tables_Vol_IV_Table_2.2B
'S   ' 0.1100 0.1240 6.9053 1.4679 5.2034 22.2151 1.4379 0.2536 1.5863 56.1720 0.8669 International_Tables_Vol_IV_Table_2.2B

loop_
_geom_angle_atom_site_label_1
_geom_angle_atom_site_label_2
_geom_angle_atom_site_label_3
_geom_angle
_geom_angle_publ_flag
Mo(1) Au(1) Mo(1) 65.13(3) yes
P(1) Au(1) Mo(1) 156.32(8) yes
P(1) Au(1) Mn(1) 137.87(7) yes
Mn(1) Mo(1) Au(1) 57.50(7) yes
S(1) Mo(1) Au(1) 93.47(6) yes
S(1) Mo(1) Mn(1) 49.01(6) yes
S(2) Mo(1) Au(1) 94.78(6) yes
S(2) Mo(1) Mn(1) 48.62(7) yes
S(2) Mo(1) S(1) 67.85(9) yes
C(1) Mo(1) Au(1) 140.0(3) yes
C(1) Mo(1) Mn(1) 162.3(3) yes
C(1) Mo(1) S(1) 119.9(4) yes
C(1) Mo(1) S(2) 116.9(3) yes
C(2) Mo(1) Au(1) 73.9(4) yes
C(2) Mo(1) Mn(1) 109.1(4) yes
C(2) Mo(1) S(1) 157.6(3) yes
C(2) Mo(1) S(2) 94.3(3) yes
C(2) Mo(1) C(1) 79.7(5) yes
C(3) Mo(1) Au(1) 73.5(3) yes
C(3) Mo(1) Mn(1) 111.9(3) yes
C(3) Mo(1) S(1) 96.1(3) yes
C(3) Mo(1) S(2) 159.9(3) yes
C(3) Mo(1) C(1) 81.1(4) yes
C(3) Mo(1) C(2) 97.8(5) yes
C(7) Mo(1) Au(1) 124.2(2) yes
C(7) Mo(1) Mn(1) 66.7(2) yes
C(7) Mo(1) S(1) 43.8(3) yes
C(7) Mo(1) S(2) 43.4(2) yes
C(7) Mo(1) C(1) 95.7(4) yes
C(7) Mo(1) C(2) 129.8(5) yes
C(7) Mo(1) C(3) 131.1(4) yes
Mo(1) Mn(1) Au(1) 57.36(7) yes
S(1) Mn(1) Au(1) 97.62(8) yes
S(1) Mn(1) Mo(1) 54.60(7) yes
S(2) Mn(1) Au(1) 99.82(8) yes
S(2) Mn(1) Mo(1) 55.17(7) yes
S(2) Mn(1) S(1) 74.70(10) yes
C(4) Mn(1) Au(1) 158.5(4) yes
C(4) Mn(1) Mo(1) 144.1(4) yes
C(4) Mn(1) S(1) 98.5(4) yes
C(4) Mn(1) S(2) 98.1(5) yes
C(5) Mn(1) Au(1) 74.4(4) yes
C(5) Mn(1) Mo(1) 111.5(4) yes
C(5) Mn(1) S(1) 165.7(4) yes
C(5) Mn(1) S(2) 94.7(4) yes
C(5) Mn(1) C(4) 92.4(5) yes
C(6) Mn(1) Au(1) 72.8(4) yes
C(6) Mn(1) Mo(1) 112.9(3) yes
C(6) Mn(1) S(1) 96.3(3) yes
C(6) Mn(1) S(2) 167.7(3) yes
C(6) Mn(1) C(4) 91.3(6) yes
C(6) Mn(1) C(5) 92.6(5) yes
Mn(1) S(1) Mo(1) 76.39(8) yes
C(7) S(1) Mo(1) 58.0(3) yes
C(7) S(1) Mn(1) 89.9(3) yes
Mn(1) S(2) Mo(1) 76.21(8) yes
C(7) S(2) Mo(1) 57.6(3) yes
C(7) S(2) Mn(1) 90.4(3) yes
C(10) P(1) Au(1) 110.7(4) yes
C(20) P(1) Au(1) 113.3(4) yes
C(20) P(1) C(10) 103.9(6) yes
C(30) P(1) Au(1) 115.5(4) yes
C(30) P(1) C(10) 107.9(6) yes
C(30) P(1) C(20) 104.7(6) yes
C(40) P(2) C(7) 105.8(5) yes
C(50) P(2) C(7) 109.8(5) yes
C(50) P(2) C(40) 106.4(5) yes
C(60) P(2) C(7) 110.6(4) yes
C(60) P(2) C(40) 112.0(5) yes
C(60) P(2) C(50) 111.9(5) yes
O(1) C(1) Mo(1) 174.6(10) yes
O(2) C(2) Mo(1) 175.8(13) yes
O(3) C(3) Mo(1) 175.2(10) yes
O(4) C(4) Mn(1) 178.9(13) yes
O(5) C(5) Mn(1) 177.1(11) yes
O(6) C(6) Mn(1) 176.5(10) yes
S(1) C(7) Mo(1) 78.2(4) yes
S(2) C(7) Mo(1) 79.0(3) yes
P(2) C(7) Mo(1) 135.5(5) yes
S(1) C(7) S(2) 104.7(4) yes
S(1) C(7) P(2) 121.9(5) yes
S(2) C(7) P(2) 124.0(5) yes
C(11) C(10) P(1) 118.6(10) ?
C(15) C(10) P(1) 123.2(11) ?
C(11) C(10) C(15) 117.8(14) no
C(10) C(11) C(12) 123.6(15) no
C(11) C(12) C(13) 116.8(18) no
C(12) C(13) C(14) 119.7(18) no
C(13) C(14) C(15) 121.2(14) no
C(10) C(15) C(14) 120.8(14) no
C(21) C(20) C(25) 117.9(12) no
C(20) C(21) C(22) 123.3(17) no
C(21) C(22) C(23) 116.3(16) no
C(22) C(23) C(24) 122.5(15) no
C(23) C(24) C(25) 117.6(17) no
C(20) C(25) C(24) 122.3(14) no
P(1) C(30) C(31) 124.0(9) no
P(1) C(30) C(35) 121.3(9) no
C(31) C(30) C(35) 114.7(11) no
C(30) C(31) C(32) 121.2(12) no
C(31) C(32) C(33) 122.0(13) no
C(32) C(33) C(34) 120.3(13) no
C(33) C(34) C(35) 119.2(14) no
C(30) C(35) C(34) 122.5(13) no
C(41) C(40) C(45) 110.2(9) no
C(40) C(41) C(42) 110.7(10) no
C(41) C(42) C(43) 111.4(11) no
C(43) C(44) C(45) 110.5(12) no
C(40) C(45) C(44) 107.9(9) no
C(51) C(50) C(55) 111.6(9) no
C(50) C(51) C(52) 108.7(11) no
C(51) C(52) C(53) 111.7(12) no
C(52) C(53) C(54) 110.9(12) no
C(53) C(54) C(55) 112.0(11) no
C(50) C(55) C(54) 110.6(9) no
C(61) C(60) C(65) 110.7(9) no
C(60) C(61) C(62) 109.6(10) no
C(61) C(62) C(63) 111.8(12) no
C(62) C(63) C(64) 110.9(12) no
C(63) C(64) C(65) 110.9(10) no
C(60) C(65) C(64) 108.9(11) no

loop_
_geom_bond_atom_site_label_1
_geom_bond_atom_site_label_2
_geom_bond_distance
_geom_bond_publ_flag
Au(1) Mo(1) 2.768(1) yes
Au(1) Mn(1) 2.772(2) yes
Au(1) P(1) 2.313(3) yes
Mo(1) Mn(1) 2.982(2) yes
Mo(1) S(1) 2.501(3) yes
Mo(1) S(2) 2.520(2) yes
Mo(1) C(1) 1.94(1) yes
Mo(1) C(2) 1.92(1) yes
Mo(1) C(3) 1.97(1) yes
Mo(1) C(7) 2.167(9) yes
Mn(1) S(1) 2.316(3) yes
Mn(1) S(2) 2.304(3) yes
Mn(1) C(4) 1.79(1) yes
Mn(1) C(5) 1.80(1) yes
Mn(1) C(6) 1.79(1) yes
S(1) C(7) 1.771(9) yes
S(2) C(7) 1.765(9) yes
P(1) C(10) 1.81(1) yes
P(1) C(20) 1.82(1) yes
P(1) C(30) 1.79(1) yes
P(2) C(40) 1.83(1) yes
P(2) C(50) 1.83(1) yes
P(2) C(60) 1.83(1) yes
P(2) C(7) 1.784(9) yes
O(1) C(1) 1.17(1) yes
O(2) C(2) 1.18(1) yes
O(3) C(3) 1.15(1) yes
O(4) C(4) 1.14(1) yes
O(5) C(5) 1.14(1) yes
O(6) C(6) 1.18(1) yes
C(10) C(11) 1.33(2) yes
C(10) C(15) 1.36(2) yes
C(11) C(12) 1.40(2) yes
C(12) C(13) 1.42(3) yes
C(13) C(14) 1.32(3) yes
C(14) C(15) 1.41(2) yes
C(20) C(21) 1.33(2) yes
C(20) C(25) 1.34(2) yes
C(21) C(22) 1.40(2) yes
C(22) C(23) 1.35(3) yes
C(23) C(24) 1.36(3) yes
C(24) C(25) 1.41(2) yes
C(30) C(31) 1.40(2) yes
C(30) C(35) 1.39(2) yes
C(31) C(32) 1.37(2) yes
C(32) C(33) 1.33(2) yes
C(33) C(34) 1.34(2) yes
C(34) C(35) 1.38(2) yes
C(40) C(41) 1.53(2) yes
C(40) C(45) 1.56(2) yes
C(41) C(42) 1.51(2) yes
C(42) C(43) 1.52(2) yes
C(43) C(44) 1.52(2) yes
C(44) C(45) 1.53(2) yes
C(50) C(51) 1.54(2) yes
C(50) C(55) 1.53(1) yes
C(51) C(52) 1.56(2) yes
C(52) C(53) 1.54(2) yes
C(53) C(54) 1.49(2) yes
C(54) C(55) 1.53(1) yes
C(60) C(61) 1.54(2) yes
C(60) C(65) 1.53(1) yes
C(61) C(62) 1.51(2) yes
C(62) C(63) 1.52(2) yes
C(63) C(64) 1.53(2) yes
C(64) C(65) 1.52(2) yes
